data_4326784
loop_
_publ_author_name
'S. M. Ibrahim Al-Rafia'
'Michael J. Ferguson'
'Eric Rivard'

_publ_contact_author_address
;
Department of Chemistry
University of Alberta
Edmonton
AB T6G 2G2
CANADA
;
_publ_contact_author_email ERIVARD@UALBERTA.CA
_publ_contact_author_name 'E. Rivard'
_publ_section_title
;
 Interaction of Carbene and Olefin Donors with [Cl2PN]3: Exploration of a
 Reductive Pathway toward (PN)3
;
_journal_name_full 'Inorganic Chemistry'
_journal_page_first 10543
_journal_page_last 10545
_journal_paper_doi 10.1021/ic201812a
_journal_volume 50
_journal_year 2011
_chemical_formula_moiety 'C27 H36 Cl4 N5 P3 S, C7 H8'
_chemical_formula_sum 'C34 H44 Cl4 N5 P3 S'
_chemical_formula_weight 789.51
_chemical_name_common 2
_chemical_name_systematic
; 
 ? 
;
_space_group_IT_number 14
_symmetry_cell_setting monoclinic
_symmetry_space_group_name_Hall '-P 2ybc'
_symmetry_space_group_name_H-M 'P 1 21/c 1'
_atom_sites_solution_hydrogens geom
_atom_sites_solution_primary direct
_atom_sites_solution_secondary difmap
_audit_creation_method SHELXL-97
_cell_angle_alpha 90.00
_cell_angle_beta 99.5850(10)
_cell_angle_gamma 90.00
_cell_formula_units_Z 4
_cell_length_a 11.5334(2)
_cell_length_b 13.9851(2)
_cell_length_c 24.9658(4)
_cell_measurement_reflns_used 9880
_cell_measurement_temperature 173(2)
_cell_measurement_theta_max 69.28
_cell_measurement_theta_min 3.59
_cell_volume 3970.66(11)
_computing_cell_refinement 'Bruker SAINT'
_computing_data_collection 'Bruker APEX2'
_computing_data_reduction 'Bruker SAINT'
_computing_molecular_graphics 'Bruker SHELXTL'
_computing_publication_material 'Bruker SHELXTL'
_computing_structure_refinement 'SHELXL-97 (Sheldrick, 2008)'
_computing_structure_solution 'SHELXD (Schneider & Sheldrick, 2002)'
_diffrn_ambient_temperature 173(2)
_diffrn_measured_fraction_theta_full 0.985
_diffrn_measured_fraction_theta_max 0.982
_diffrn_measurement_device_type 'Bruker APEX-II CCD'
_diffrn_measurement_method '\w scans'
_diffrn_radiation_monochromator graphite
_diffrn_radiation_source 'fine-focus sealed tube'
_diffrn_radiation_type CuK\a
_diffrn_radiation_wavelength 1.54178
_diffrn_reflns_av_R_equivalents 0.0220
_diffrn_reflns_av_sigmaI/netI 0.0185
_diffrn_reflns_limit_h_max 13
_diffrn_reflns_limit_h_min -13
_diffrn_reflns_limit_k_max 16
_diffrn_reflns_limit_k_min -16
_diffrn_reflns_limit_l_max 30
_diffrn_reflns_limit_l_min -30
_diffrn_reflns_number 26061
_diffrn_reflns_theta_full 67.75
_diffrn_reflns_theta_max 69.67
_diffrn_reflns_theta_min 3.59
_exptl_absorpt_coefficient_mu 4.586
_exptl_absorpt_correction_T_max 0.6160
_exptl_absorpt_correction_T_min 0.3807
_exptl_absorpt_correction_type numerical
_exptl_absorpt_process_details 'SADABS (Sheldrick, 2008)'
_exptl_crystal_colour colourless
_exptl_crystal_density_diffrn 1.321
_exptl_crystal_description block
_exptl_crystal_F_000 1648
_exptl_crystal_size_max 0.26
_exptl_crystal_size_mid 0.22
_exptl_crystal_size_min 0.12
_refine_diff_density_max 0.631
_refine_diff_density_min -0.367
_refine_diff_density_rms 0.065
_refine_ls_extinction_method none
_refine_ls_goodness_of_fit_ref 1.066
_refine_ls_hydrogen_treatment constr
_refine_ls_matrix_type full
_refine_ls_number_parameters 448
_refine_ls_number_reflns 7333
_refine_ls_number_restraints 15
_refine_ls_restrained_S_all 1.065
_refine_ls_R_factor_all 0.0421
_refine_ls_R_factor_gt 0.0392
_refine_ls_shift/su_max 0.002
_refine_ls_shift/su_mean 0.000
_refine_ls_structure_factor_coef Fsqd
_refine_ls_weighting_details 'calc w=1/[\s^2^(Fo^2^)+(0.0683P)^2^+1.6203P] where P=(Fo^2^+2Fc^2^)/3'
_refine_ls_weighting_scheme calc
_refine_ls_wR_factor_gt 0.1091
_refine_ls_wR_factor_ref 0.1126
_reflns_number_gt 6717
_reflns_number_total 7333
_reflns_threshold_expression I>2\s(I)
_cod_data_source_file ic201812a_si_002_3.cif
_cod_data_source_block riv1183
_cod_database_code 4326784

loop_
_symmetry_equiv_pos_as_xyz
'x, y, z'
'-x, y+1/2, -z+1/2'
'-x, -y, -z'
'x, -y-1/2, z-1/2'

loop_
_atom_site_label
_atom_site_type_symbol
_atom_site_fract_x
_atom_site_fract_y
_atom_site_fract_z
_atom_site_U_iso_or_equiv
_atom_site_adp_type
_atom_site_occupancy
_atom_site_symmetry_multiplicity
_atom_site_calc_flag
_atom_site_refinement_flags
_atom_site_disorder_assembly
_atom_site_disorder_group
Cl1 Cl 0.07371(6) 0.41821(5) 0.25838(3) 0.06382(18) Uani 1 1 d . . .
Cl2 Cl 0.18468(5) 0.61866(5) 0.26758(3) 0.06262(18) Uani 1 1 d . . .
Cl3 Cl 0.03466(5) 0.43240(4) 0.06028(2) 0.05333(15) Uani 1 1 d . . .
Cl4 Cl 0.14445(5) 0.63346(4) 0.06823(2) 0.05500(15) Uani 1 1 d . . .
S S 0.50444(4) 0.53668(3) 0.17824(2) 0.04045(13) Uani 1 1 d . . .
P1 P 0.36676(4) 0.45542(3) 0.170617(17) 0.03052(12) Uani 1 1 d . . .
P2 P 0.17457(4) 0.50176(4) 0.219922(19) 0.03722(13) Uani 1 1 d . . .
P3 P 0.15254(4) 0.50984(4) 0.110085(19) 0.03683(13) Uani 1 1 d . . .
N1 N 0.29791(14) 0.45557(12) 0.22236(6) 0.0381(4) Uani 1 1 d . . .
N2 N 0.09923(16) 0.53016(15) 0.16344(7) 0.0500(5) Uani 1 1 d . . .
N3 N 0.27618(14) 0.46286(12) 0.11346(6) 0.0373(3) Uani 1 1 d . . .
N4 N 0.43438(13) 0.26807(11) 0.21270(6) 0.0318(3) Uani 1 1 d . . .
N5 N 0.48954(13) 0.29509(10) 0.13539(6) 0.0311(3) Uani 1 1 d . . .
C1 C 0.42471(15) 0.33138(13) 0.17119(7) 0.0303(3) Uani 1 1 d . . .
C2 C 0.50626(17) 0.19317(13) 0.20329(8) 0.0358(4) Uani 1 1 d . . .
H2 H 0.5275 0.1398 0.2263 0.043 Uiso 1 1 calc R . .
C3 C 0.54047(17) 0.21026(13) 0.15520(8) 0.0354(4) Uani 1 1 d . . .
H3 H 0.5906 0.1710 0.1380 0.042 Uiso 1 1 calc R . .
C11 C 0.36639(17) 0.26171(13) 0.25688(7) 0.0348(4) Uani 1 1 d . . .
C12 C 0.41276(19) 0.30196(14) 0.30692(8) 0.0408(4) Uani 1 1 d . . .
C13 C 0.3481(2) 0.28677(16) 0.34891(9) 0.0507(5) Uani 1 1 d . . .
H13 H 0.3762 0.3120 0.3840 0.061 Uiso 1 1 calc R . .
C14 C 0.2444(2) 0.23588(17) 0.34024(9) 0.0542(6) Uani 1 1 d . . .
H14 H 0.2015 0.2276 0.3693 0.065 Uiso 1 1 calc R . .
C15 C 0.2019(2) 0.19679(16) 0.29011(9) 0.0490(5) Uani 1 1 d . . .
H15 H 0.1299 0.1623 0.2849 0.059 Uiso 1 1 calc R . .
C16 C 0.26374(18) 0.20755(14) 0.24707(8) 0.0399(4) Uani 1 1 d . . .
C17 C 0.5274(2) 0.35719(15) 0.31589(8) 0.0464(5) Uani 1 1 d . . .
H17 H 0.5433 0.3784 0.2795 0.056 Uiso 1 1 calc R . .
C18 C 0.5195(3) 0.44661(18) 0.35020(11) 0.0641(7) Uani 1 1 d . . .
H18A H 0.4539 0.4865 0.3329 0.077 Uiso 1 1 calc R . .
H18B H 0.5930 0.4828 0.3531 0.077 Uiso 1 1 calc R . .
H18C H 0.5065 0.4279 0.3866 0.077 Uiso 1 1 calc R . .
C19 C 0.6294(3) 0.29379(19) 0.34119(13) 0.0683(7) Uani 1 1 d . . .
H19A H 0.6341 0.2380 0.3179 0.082 Uiso 1 1 calc R . .
H19B H 0.6166 0.2725 0.3772 0.082 Uiso 1 1 calc R . .
H19C H 0.7029 0.3301 0.3448 0.082 Uiso 1 1 calc R . .
C20 C 0.21914(19) 0.16008(16) 0.19283(9) 0.0449(5) Uani 1 1 d . . .
H20 H 0.2805 0.1689 0.1693 0.054 Uiso 1 1 calc R . .
C21 C 0.2029(3) 0.05282(19) 0.20007(12) 0.0660(7) Uani 1 1 d . . .
H21A H 0.2767 0.0250 0.2188 0.079 Uiso 1 1 calc R . .
H21B H 0.1811 0.0227 0.1644 0.079 Uiso 1 1 calc R . .
H21C H 0.1407 0.0419 0.2217 0.079 Uiso 1 1 calc R . .
C22 C 0.1059(2) 0.2070(2) 0.16396(12) 0.0667(7) Uani 1 1 d . . .
H22A H 0.1195 0.2754 0.1593 0.080 Uiso 1 1 calc R . .
H22B H 0.0435 0.1984 0.1858 0.080 Uiso 1 1 calc R . .
H22C H 0.0821 0.1771 0.1283 0.080 Uiso 1 1 calc R . .
C31 C 0.50624(17) 0.33197(13) 0.08238(7) 0.0353(4) Uani 1 1 d . . .
C32 C 0.61437(18) 0.37356(13) 0.07844(8) 0.0394(4) Uani 1 1 d . . .
C33 C 0.6312(2) 0.40090(16) 0.02633(9) 0.0510(5) Uani 1 1 d . . .
H33 H 0.7034 0.4298 0.0217 0.061 Uiso 1 1 calc R . .
C34 C 0.5453(3) 0.38679(18) -0.01826(9) 0.0583(6) Uani 1 1 d . . .
H34 H 0.5585 0.4067 -0.0531 0.070 Uiso 1 1 calc R . .
C35 C 0.4405(2) 0.34411(17) -0.01281(8) 0.0538(6) Uani 1 1 d . . .
H35 H 0.3826 0.3347 -0.0442 0.065 Uiso 1 1 calc R . .
C36 C 0.4172(2) 0.31412(15) 0.03782(8) 0.0436(5) Uani 1 1 d . . .
C37 C 0.71223(18) 0.38561(15) 0.12652(9) 0.0436(5) Uani 1 1 d . . .
H37 H 0.6775 0.3780 0.1604 0.052 Uiso 1 1 calc R . .
C38 C 0.7690(2) 0.48473(17) 0.12781(12) 0.0577(6) Uani 1 1 d . . .
H38A H 0.7082 0.5339 0.1269 0.069 Uiso 1 1 calc R . .
H38B H 0.8084 0.4922 0.0962 0.069 Uiso 1 1 calc R . .
H38C H 0.8267 0.4915 0.1611 0.069 Uiso 1 1 calc R . .
C39 C 0.8056(2) 0.30779(18) 0.12631(12) 0.0573(6) Uani 1 1 d . . .
H39A H 0.7681 0.2447 0.1247 0.069 Uiso 1 1 calc R . .
H39B H 0.8641 0.3126 0.1595 0.069 Uiso 1 1 calc R . .
H39C H 0.8445 0.3162 0.0946 0.069 Uiso 1 1 calc R . .
C40 C 0.3043(2) 0.26168(18) 0.04295(9) 0.0507(5) Uani 1 1 d . . .
H40 H 0.2788 0.2837 0.0773 0.061 Uiso 1 1 calc R . .
C41 C 0.3231(3) 0.1530(2) 0.04731(13) 0.0701(7) Uani 1 1 d . . .
H41A H 0.2486 0.1216 0.0504 0.084 Uiso 1 1 calc R . .
H41B H 0.3814 0.1384 0.0795 0.084 Uiso 1 1 calc R . .
H41C H 0.3513 0.1296 0.0148 0.084 Uiso 1 1 calc R . .
C42 C 0.2040(3) 0.2814(3) -0.00352(11) 0.0755(8) Uani 1 1 d . . .
H42A H 0.1334 0.2473 0.0030 0.091 Uiso 1 1 calc R . .
H42B H 0.2260 0.2593 -0.0377 0.091 Uiso 1 1 calc R . .
H42C H 0.1881 0.3502 -0.0057 0.091 Uiso 1 1 calc R . .
C1SA C 0.1503(4) 0.9758(3) -0.06468(15) 0.0696(10) Uani 0.80 1 d PD A 1
C2SA C 0.2628(4) 0.9859(3) -0.07508(16) 0.0696(10) Uani 0.80 1 d PD A 1
H2SA H 0.2754 1.0288 -0.1030 0.084 Uiso 0.80 1 calc PR A 1
C3SA C 0.3569(5) 0.9386(3) -0.04795(18) 0.0815(12) Uani 0.80 1 d PD A 1
H3SA H 0.4332 0.9508 -0.0560 0.098 Uiso 0.80 1 calc PR A 1
C4SA C 0.3425(6) 0.8752(3) -0.01010(19) 0.0929(14) Uani 0.80 1 d PD A 1
H4SA H 0.4085 0.8407 0.0080 0.111 Uiso 0.80 1 calc PR A 1
C5SA C 0.2304(8) 0.8584(5) 0.0037(2) 0.120(3) Uani 0.80 1 d PD A 1
H5SA H 0.2201 0.8139 0.0313 0.144 Uiso 0.80 1 calc PR A 1
C6SA C 0.1339(6) 0.9099(4) -0.02486(19) 0.1002(17) Uani 0.80 1 d PD A 1
H6SA H 0.0573 0.8994 -0.0168 0.120 Uiso 0.80 1 calc PR A 1
C7SA C 0.0545(6) 1.0361(5) -0.0941(3) 0.1131(19) Uani 0.80 1 d PD A 1
H7SA H 0.0803 1.1029 -0.0932 0.136 Uiso 0.80 1 calc PR A 1
H7SB H -0.0152 1.0306 -0.0766 0.136 Uiso 0.80 1 calc PR A 1
H7SC H 0.0351 1.0146 -0.1319 0.136 Uiso 0.80 1 calc PR A 1
C1SB C 0.1038(18) 0.9956(16) -0.0674(11) 0.122(4) Uiso 0.20 1 d PD B 2
C2SB C 0.2192(18) 0.986(2) -0.0738(12) 0.122(4) Uiso 0.20 1 d PD B 2
H2SB H 0.2467 1.0248 -0.1005 0.146 Uiso 0.20 1 calc PR B 2
C3SB C 0.2962(15) 0.9257(19) -0.0444(11) 0.122(4) Uiso 0.20 1 d PD B 2
H3SB H 0.3767 0.9263 -0.0484 0.146 Uiso 0.20 1 calc PR B 2
C4SB C 0.2590(19) 0.865(2) -0.0100(13) 0.122(4) Uiso 0.20 1 d PD B 2
H4SB H 0.3139 0.8248 0.0118 0.146 Uiso 0.20 1 calc PR B 2
C5SB C 0.139(2) 0.8602(16) -0.0053(10) 0.122(4) Uiso 0.20 1 d PD B 2
H5SB H 0.1104 0.8124 0.0163 0.146 Uiso 0.20 1 calc PR B 2
C6SB C 0.0620(15) 0.9288(17) -0.0339(11) 0.122(4) Uiso 0.20 1 d PD B 2
H6SB H -0.0187 0.9292 -0.0303 0.146 Uiso 0.20 1 calc PR B 2
C7SB C 0.034(2) 1.0782(19) -0.0920(14) 0.122(4) Uiso 0.20 1 d PD B 2
H7SD H 0.0626 1.0985 -0.1249 0.146 Uiso 0.20 1 calc PR B 2
H7SE H 0.0409 1.1311 -0.0659 0.146 Uiso 0.20 1 calc PR B 2
H7SF H -0.0492 1.0594 -0.1013 0.146 Uiso 0.20 1 calc PR B 2

loop_
_atom_site_aniso_label
_atom_site_aniso_U_11
_atom_site_aniso_U_22
_atom_site_aniso_U_33
_atom_site_aniso_U_23
_atom_site_aniso_U_13
_atom_site_aniso_U_12
Cl1 0.0581(4) 0.0692(4) 0.0733(4) 0.0165(3) 0.0375(3) 0.0073(3)
Cl2 0.0533(3) 0.0655(4) 0.0691(4) -0.0257(3) 0.0102(3) 0.0119(3)
Cl3 0.0410(3) 0.0659(3) 0.0498(3) 0.0016(2) -0.0022(2) -0.0098(2)
Cl4 0.0564(3) 0.0476(3) 0.0592(3) 0.0154(2) 0.0043(2) 0.0056(2)
S 0.0375(3) 0.0366(2) 0.0483(3) -0.00828(19) 0.0103(2) -0.00285(18)
P1 0.0297(2) 0.0340(2) 0.0282(2) 0.00001(16) 0.00600(17) 0.00378(16)
P2 0.0338(3) 0.0452(3) 0.0343(2) 0.00139(19) 0.01044(19) 0.00675(19)
P3 0.0319(3) 0.0442(3) 0.0335(2) 0.00502(19) 0.00293(18) 0.00342(19)
N1 0.0373(9) 0.0480(9) 0.0301(8) 0.0038(6) 0.0086(6) 0.0101(7)
N2 0.0361(10) 0.0733(13) 0.0411(9) 0.0048(9) 0.0076(7) 0.0165(9)
N3 0.0349(9) 0.0480(9) 0.0292(7) 0.0018(6) 0.0056(6) 0.0050(7)
N4 0.0320(8) 0.0330(8) 0.0311(7) 0.0006(6) 0.0072(6) 0.0003(6)
N5 0.0325(8) 0.0318(7) 0.0298(7) -0.0014(6) 0.0074(6) 0.0003(6)
C1 0.0285(9) 0.0346(9) 0.0277(8) -0.0010(7) 0.0046(6) -0.0016(7)
C2 0.0381(10) 0.0319(9) 0.0381(10) 0.0029(7) 0.0080(7) 0.0028(7)
C3 0.0370(10) 0.0308(9) 0.0394(10) -0.0009(7) 0.0093(7) 0.0030(7)
C11 0.0393(10) 0.0351(9) 0.0316(9) 0.0052(7) 0.0106(7) 0.0046(7)
C12 0.0545(12) 0.0351(9) 0.0335(9) 0.0046(7) 0.0088(8) 0.0064(8)
C13 0.0768(16) 0.0451(11) 0.0325(10) 0.0045(8) 0.0157(10) 0.0108(11)
C14 0.0694(16) 0.0535(13) 0.0467(12) 0.0139(10) 0.0297(11) 0.0100(11)
C15 0.0500(13) 0.0488(12) 0.0526(12) 0.0127(10) 0.0216(10) 0.0022(9)
C16 0.0399(11) 0.0391(10) 0.0424(10) 0.0079(8) 0.0117(8) 0.0032(8)
C17 0.0603(14) 0.0403(11) 0.0361(10) -0.0008(8) 0.0012(9) -0.0015(9)
C18 0.088(2) 0.0468(13) 0.0560(14) -0.0089(11) 0.0078(13) -0.0050(12)
C19 0.0627(17) 0.0530(14) 0.0814(18) -0.0049(13) -0.0107(13) -0.0012(12)
C20 0.0378(11) 0.0498(12) 0.0482(11) 0.0002(9) 0.0103(8) -0.0072(9)
C21 0.0674(17) 0.0548(14) 0.0737(17) -0.0065(12) 0.0055(13) -0.0095(12)
C22 0.0595(16) 0.0751(18) 0.0607(15) 0.0015(13) -0.0041(12) 0.0069(13)
C31 0.0443(11) 0.0339(9) 0.0299(9) 0.0005(7) 0.0128(7) 0.0064(8)
C32 0.0467(11) 0.0334(9) 0.0425(10) 0.0017(8) 0.0197(8) 0.0077(8)
C33 0.0647(15) 0.0430(11) 0.0533(13) 0.0073(9) 0.0332(11) 0.0072(10)
C34 0.0905(19) 0.0522(13) 0.0383(11) 0.0089(10) 0.0286(12) 0.0169(12)
C35 0.0774(17) 0.0541(13) 0.0304(10) -0.0002(9) 0.0106(10) 0.0178(12)
C36 0.0555(13) 0.0431(11) 0.0321(9) -0.0047(8) 0.0074(8) 0.0097(9)
C37 0.0367(11) 0.0435(11) 0.0535(12) 0.0004(9) 0.0165(9) 0.0000(8)
C38 0.0485(14) 0.0467(12) 0.0831(17) -0.0071(12) 0.0263(12) -0.0036(10)
C39 0.0411(12) 0.0498(13) 0.0835(17) 0.0062(12) 0.0171(11) 0.0045(10)
C40 0.0529(13) 0.0594(13) 0.0376(10) -0.0116(9) 0.0013(9) -0.0004(10)
C41 0.0683(18) 0.0589(15) 0.0797(18) -0.0199(13) 0.0025(14) -0.0119(13)
C42 0.0647(18) 0.109(2) 0.0473(14) -0.0148(14) -0.0055(12) 0.0071(16)
C1SA 0.080(3) 0.079(2) 0.0491(18) -0.0089(16) 0.0099(17) -0.028(2)
C2SA 0.092(3) 0.066(2) 0.0547(18) -0.0139(16) 0.024(2) -0.023(2)
C3SA 0.105(3) 0.070(2) 0.073(2) -0.022(2) 0.027(2) 0.005(2)
C4SA 0.138(5) 0.063(2) 0.078(3) -0.009(2) 0.015(3) 0.017(3)
C5SA 0.207(8) 0.085(3) 0.069(3) 0.018(3) 0.024(4) -0.043(4)
C6SA 0.129(4) 0.106(4) 0.071(3) -0.002(3) 0.033(3) -0.059(3)
C7SA 0.113(4) 0.135(5) 0.085(3) -0.006(4) -0.002(3) -0.015(4)

loop_
_atom_type_symbol
_atom_type_description
_atom_type_scat_dispersion_real
_atom_type_scat_dispersion_imag
_atom_type_scat_source
C C 0.0181 0.0091 'International Tables Vol C Tables 4.2.6.8 and 6.1.1.4'
H H 0.0000 0.0000 'International Tables Vol C Tables 4.2.6.8 and 6.1.1.4'
N N 0.0311 0.0180 'International Tables Vol C Tables 4.2.6.8 and 6.1.1.4'
P P 0.2955 0.4335 'International Tables Vol C Tables 4.2.6.8 and 6.1.1.4'
S S 0.3331 0.5567 'International Tables Vol C Tables 4.2.6.8 and 6.1.1.4'
Cl Cl 0.3639 0.7018 'International Tables Vol C Tables 4.2.6.8 and 6.1.1.4'

loop_
_geom_angle_atom_site_label_1
_geom_angle_atom_site_label_2
_geom_angle_atom_site_label_3
_geom_angle
N1 P1 N3 111.72(8)
N1 P1 C1 102.58(8)
N3 P1 C1 104.14(8)
N1 P1 S 114.99(7)
N3 P1 S 116.45(7)
C1 P1 S 105.02(6)
N1 P2 N2 120.23(9)
N1 P2 Cl1 109.85(7)
N2 P2 Cl1 107.32(8)
N1 P2 Cl2 110.59(7)
N2 P2 Cl2 107.01(8)
Cl1 P2 Cl2 99.87(4)
N3 P3 N2 120.67(9)
N3 P3 Cl3 109.03(7)
N2 P3 Cl3 107.53(8)
N3 P3 Cl4 110.64(7)
N2 P3 Cl4 106.95(8)
Cl3 P3 Cl4 100.03(3)
P2 N1 P1 122.31(10)
P2 N2 P3 118.25(11)
P3 N3 P1 121.50(10)
C1 N4 C2 109.97(14)
C1 N4 C11 129.25(15)
C2 N4 C11 119.75(15)
C1 N5 C3 109.53(15)
C1 N5 C31 129.40(15)
C3 N5 C31 121.04(15)
N4 C1 N5 106.01(15)
N4 C1 P1 126.89(13)
N5 C1 P1 125.55(13)
C3 C2 N4 106.90(16)
C2 C3 N5 107.58(16)
C16 C11 C12 124.46(18)
C16 C11 N4 116.65(16)
C12 C11 N4 118.62(17)
C11 C12 C13 115.9(2)
C11 C12 C17 122.25(18)
C13 C12 C17 121.81(19)
C14 C13 C12 121.2(2)
C13 C14 C15 121.0(2)
C14 C15 C16 120.4(2)
C11 C16 C15 116.9(2)
C11 C16 C20 123.12(17)
C15 C16 C20 119.96(19)
C12 C17 C19 111.03(19)
C12 C17 C18 111.6(2)
C19 C17 C18 111.0(2)
C16 C20 C21 110.72(19)
C16 C20 C22 111.6(2)
C21 C20 C22 111.4(2)
C32 C31 C36 124.22(18)
C32 C31 N5 117.71(17)
C36 C31 N5 117.71(17)
C31 C32 C33 116.3(2)
C31 C32 C37 123.23(17)
C33 C32 C37 120.4(2)
C34 C33 C32 121.4(2)
C35 C34 C33 120.6(2)
C34 C35 C36 121.6(2)
C35 C36 C31 115.9(2)
C35 C36 C40 121.1(2)
C31 C36 C40 122.89(18)
C32 C37 C38 112.15(19)
C32 C37 C39 110.48(19)
C38 C37 C39 110.17(18)
C36 C40 C42 113.7(2)
C36 C40 C41 111.8(2)
C42 C40 C41 108.3(2)
C2SA C1SA C6SA 116.7(5)
C2SA C1SA C7SA 119.8(4)
C6SA C1SA C7SA 123.5(5)
C3SA C2SA C1SA 124.0(4)
C4SA C3SA C2SA 119.9(5)
C3SA C4SA C5SA 121.0(5)
C4SA C5SA C6SA 117.8(4)
C1SA C6SA C5SA 120.6(5)
C2SB C1SB C6SB 116.5(5)
C2SB C1SB C7SB 119.9(5)
C6SB C1SB C7SB 123.4(6)
C3SB C2SB C1SB 123.8(5)
C4SB C3SB C2SB 119.8(6)
C3SB C4SB C5SB 120.9(6)
C4SB C5SB C6SB 117.7(5)
C1SB C6SB C5SB 120.5(6)

loop_
_geom_bond_atom_site_label_1
_geom_bond_atom_site_label_2
_geom_bond_distance
Cl1 P2 2.0031(8)
Cl2 P2 2.0140(8)
Cl3 P3 2.0011(7)
Cl4 P3 2.0142(7)
S P1 1.9361(7)
P1 N1 1.6252(16)
P1 N3 1.6256(16)
P1 C1 1.8582(18)
P2 N1 1.5542(16)
P2 N2 1.5791(18)
P3 N3 1.5595(17)
P3 N2 1.5829(18)
N4 C1 1.353(2)
N4 C2 1.380(2)
N4 C11 1.459(2)
N5 C1 1.356(2)
N5 C3 1.379(2)
N5 C31 1.462(2)
C2 C3 1.346(3)
C11 C16 1.392(3)
C11 C12 1.393(3)
C12 C13 1.400(3)
C12 C17 1.515(3)
C13 C14 1.378(4)
C14 C15 1.379(4)
C15 C16 1.393(3)
C16 C20 1.519(3)
C17 C19 1.523(3)
C17 C18 1.527(3)
C20 C21 1.526(3)
C20 C22 1.530(3)
C31 C32 1.394(3)
C31 C36 1.405(3)
C32 C33 1.400(3)
C32 C37 1.514(3)
C33 C34 1.375(4)
C34 C35 1.375(4)
C35 C36 1.400(3)
C36 C40 1.519(3)
C37 C38 1.531(3)
C37 C39 1.532(3)
C40 C42 1.521(3)
C40 C41 1.537(4)
C1SA C2SA 1.373(5)
C1SA C6SA 1.391(6)
C1SA C7SA 1.483(7)
C2SA C3SA 1.352(6)
C3SA C4SA 1.326(6)
C4SA C5SA 1.412(9)
C5SA C6SA 1.415(10)
C1SB C2SB 1.373(6)
C1SB C6SB 1.392(6)
C1SB C7SB 1.483(7)
C2SB C3SB 1.353(6)
C3SB C4SB 1.326(7)
C4SB C5SB 1.413(10)
C5SB C6SB 1.416(10)

loop_
_geom_torsion_atom_site_label_1
_geom_torsion_atom_site_label_2
_geom_torsion_atom_site_label_3
_geom_torsion_atom_site_label_4
_geom_torsion
N2 P2 N1 P1 13.62(18)
Cl1 P2 N1 P1 138.83(10)
Cl2 P2 N1 P1 -111.88(11)
N3 P1 N1 P2 -25.43(16)
C1 P1 N1 P2 -136.42(12)
S P1 N1 P2 110.19(11)
N1 P2 N2 P3 0.3(2)
Cl1 P2 N2 P3 -126.11(12)
Cl2 P2 N2 P3 127.44(12)
N3 P3 N2 P2 0.1(2)
Cl3 P3 N2 P2 125.87(12)
Cl4 P3 N2 P2 -127.44(12)
N2 P3 N3 P1 -14.25(18)
Cl3 P3 N3 P1 -139.33(10)
Cl4 P3 N3 P1 111.59(11)
N1 P1 N3 P3 25.57(15)
C1 P1 N3 P3 135.58(12)
S P1 N3 P3 -109.34(11)
C2 N4 C1 N5 0.83(19)
C11 N4 C1 N5 -167.33(17)
C2 N4 C1 P1 -165.50(14)
C11 N4 C1 P1 26.3(3)
C3 N5 C1 N4 -0.87(19)
C31 N5 C1 N4 177.27(17)
C3 N5 C1 P1 165.69(13)
C31 N5 C1 P1 -16.2(3)
N1 P1 C1 N4 -16.18(18)
N3 P1 C1 N4 -132.75(16)
S P1 C1 N4 104.35(15)
N1 P1 C1 N5 -179.97(15)
N3 P1 C1 N5 63.46(17)
S P1 C1 N5 -59.44(16)
C1 N4 C2 C3 -0.5(2)
C11 N4 C2 C3 168.98(16)
N4 C2 C3 N5 -0.1(2)
C1 N5 C3 C2 0.6(2)
C31 N5 C3 C2 -177.72(16)
C1 N4 C11 C16 88.2(2)
C2 N4 C11 C16 -79.0(2)
C1 N4 C11 C12 -97.6(2)
C2 N4 C11 C12 95.3(2)
C16 C11 C12 C13 -1.2(3)
N4 C11 C12 C13 -174.96(17)
C16 C11 C12 C17 177.62(19)
N4 C11 C12 C17 3.9(3)
C11 C12 C13 C14 -0.7(3)
C17 C12 C13 C14 -179.6(2)
C12 C13 C14 C15 1.1(3)
C13 C14 C15 C16 0.4(3)
C12 C11 C16 C15 2.7(3)
N4 C11 C16 C15 176.53(17)
C12 C11 C16 C20 -176.52(19)
N4 C11 C16 C20 -2.7(3)
C14 C15 C16 C11 -2.2(3)
C14 C15 C16 C20 177.0(2)
C11 C12 C17 C19 -97.3(2)
C13 C12 C17 C19 81.5(3)
C11 C12 C17 C18 138.3(2)
C13 C12 C17 C18 -42.9(3)
C11 C16 C20 C21 124.0(2)
C15 C16 C20 C21 -55.2(3)
C11 C16 C20 C22 -111.3(2)
C15 C16 C20 C22 69.6(3)
C1 N5 C31 C32 106.4(2)
C3 N5 C31 C32 -75.6(2)
C1 N5 C31 C36 -80.2(2)
C3 N5 C31 C36 97.8(2)
C36 C31 C32 C33 1.9(3)
N5 C31 C32 C33 174.84(17)
C36 C31 C32 C37 -175.47(18)
N5 C31 C32 C37 -2.5(3)
C31 C32 C33 C34 -0.3(3)
C37 C32 C33 C34 177.2(2)
C32 C33 C34 C35 -0.8(3)
C33 C34 C35 C36 0.3(4)
C34 C35 C36 C31 1.1(3)
C34 C35 C36 C40 -176.3(2)
C32 C31 C36 C35 -2.3(3)
N5 C31 C36 C35 -175.26(17)
C32 C31 C36 C40 175.06(19)
N5 C31 C36 C40 2.1(3)
C31 C32 C37 C38 -135.6(2)
C33 C32 C37 C38 47.1(3)
C31 C32 C37 C39 101.0(2)
C33 C32 C37 C39 -76.2(2)
C35 C36 C40 C42 -24.1(3)
C31 C36 C40 C42 158.7(2)
C35 C36 C40 C41 98.9(3)
C31 C36 C40 C41 -78.3(3)
C6SA C1SA C2SA C3SA -2.3(6)
C7SA C1SA C2SA C3SA 175.7(5)
C1SA C2SA C3SA C4SA 2.7(6)
C2SA C3SA C4SA C5SA -2.1(7)
C3SA C4SA C5SA C6SA 1.2(8)
C2SA C1SA C6SA C5SA 1.3(7)
C7SA C1SA C6SA C5SA -176.5(5)
C4SA C5SA C6SA C1SA -0.9(8)
C6SB C1SB C2SB C3SB -9(4)
C7SB C1SB C2SB C3SB 166(4)
C1SB C2SB C3SB C4SB 6(5)
C2SB C3SB C4SB C5SB 3(5)
C3SB C4SB C5SB C6SB -7(5)
C2SB C1SB C6SB C5SB 5(4)
C7SB C1SB C6SB C5SB -170(3)
C4SB C5SB C6SB C1SB 3(4)
